data_7124660
loop_
_publ_author_name
'Zhang, Zhuoran'
'Ogden, William A.'
'Young, Victor G.'
'Douglas, Christopher J.'

_publ_section_title
;
 Synthesis, electrochemical properties, and crystal packing of
 perfluororubrene.
;
_journal_issue 52
_journal_name_full 'Chemical communications (Cambridge, England)'
_journal_page_first 8127
_journal_page_last 8130
_journal_paper_doi 10.1039/c6cc03259a
_journal_volume 52
_journal_year 2016
_chemical_formula_moiety 'C42 F28'
_chemical_formula_sum 'C42 F28'
_chemical_formula_weight 1036.42
_chemical_name_common 'perfluororubrene, F28-rubrene'
_chemical_name_systematic '5,6,11,12-tetrakis(perfluorophenyl)1,2,3,4,7,8,9,10-octafluorotetracene- perfluororubrene'
_space_group_crystal_system monoclinic
_space_group_IT_number 14
_space_group_name_Hall '-P 2yn'
_space_group_name_H-M_alt 'P 1 21/n 1'
_audit_creation_method SHELXL-2014/6
_audit_update_record
;
2016-04-11 deposited with the CCDC.
2016-05-31 downloaded from the CCDC.
;
_cell_angle_alpha 90
_cell_angle_beta 90.213(3)
_cell_angle_gamma 90
_cell_formula_units_Z 4
_cell_length_a 16.6651(6)
_cell_length_b 11.1489(5)
_cell_length_c 19.1918(7)
_cell_measurement_reflns_used 2989
_cell_measurement_temperature 123(2)
_cell_measurement_theta_max 73.94
_cell_measurement_theta_min 4.59
_cell_volume 3565.8(2)
_computing_cell_refinement 'Bruker SAINT'
_computing_data_collection 'Bruker APEX2'
_computing_data_reduction 'Bruker SAINT'
_computing_molecular_graphics 'Bruker SHELXTL'
_computing_publication_material 'Bruker SHELXTL'
_computing_structure_refinement 'SHELXL-2014/6 (Sheldrick, 2014)'
_computing_structure_solution 'SHELXS-97 (Sheldrick 2008)'
_diffrn_ambient_temperature 123(2)
_diffrn_measured_fraction_theta_full 0.999
_diffrn_measured_fraction_theta_max 0.990
_diffrn_measurement_device_type 'Bruker-AXS Venture Kappa'
_diffrn_measurement_method '\f and \w scans'
_diffrn_radiation_type CuK\a
_diffrn_radiation_wavelength 1.54178
_diffrn_reflns_av_R_equivalents 0.0519
_diffrn_reflns_av_unetI/netI 0.0335
_diffrn_reflns_Laue_measured_fraction_full 0.999
_diffrn_reflns_Laue_measured_fraction_max 0.990
_diffrn_reflns_limit_h_max 20
_diffrn_reflns_limit_h_min -17
_diffrn_reflns_limit_k_max 13
_diffrn_reflns_limit_k_min -13
_diffrn_reflns_limit_l_max 23
_diffrn_reflns_limit_l_min -23
_diffrn_reflns_number 39186
_diffrn_reflns_point_group_measured_fraction_full 0.999
_diffrn_reflns_point_group_measured_fraction_max 0.990
_diffrn_reflns_theta_full 67.679
_diffrn_reflns_theta_max 74.550
_diffrn_reflns_theta_min 3.506
_diffrn_source 'ImuS microfocus'
_exptl_absorpt_coefficient_mu 1.988
_exptl_absorpt_correction_T_max 0.7538
_exptl_absorpt_correction_T_min 0.6334
_exptl_absorpt_correction_type multi-scan
_exptl_absorpt_process_details 'SADABS-2014 (Sheldrick, 2014)'
_exptl_crystal_colour Red
_exptl_crystal_density_diffrn 1.931
_exptl_crystal_description Plate
_exptl_crystal_F_000 2016
_exptl_crystal_recrystallization_method Sublimation
_exptl_crystal_size_max 0.15
_exptl_crystal_size_mid 0.12
_exptl_crystal_size_min 0.09
_exptl_transmission_factor_max 0.7538
_exptl_transmission_factor_min 0.6334
_refine_diff_density_max 0.331
_refine_diff_density_min -0.258
_refine_diff_density_rms 0.067
_refine_ls_extinction_method none
_refine_ls_goodness_of_fit_ref 1.045
_refine_ls_hydrogen_treatment undef
_refine_ls_matrix_type full
_refine_ls_number_parameters 631
_refine_ls_number_reflns 7208
_refine_ls_number_restraints 0
_refine_ls_restrained_S_all 1.045
_refine_ls_R_factor_all 0.0830
_refine_ls_R_factor_gt 0.0562
_refine_ls_shift/su_max 0.000
_refine_ls_shift/su_mean 0.000
_refine_ls_structure_factor_coef Fsqd
_refine_ls_weighting_details 'w=1/[\s^2^(Fo^2^)+(0.0737P)^2^+3.4182P] where P=(Fo^2^+2Fc^2^)/3'
_refine_ls_weighting_scheme calc
_refine_ls_wR_factor_gt 0.1428
_refine_ls_wR_factor_ref 0.1636
_reflns_Friedel_coverage 0.000
_reflns_number_gt 4966
_reflns_number_total 7208
_reflns_threshold_expression 'I > 2\s(I)'
_cod_data_source_file c6cc03259a2.cif
_cod_data_source_block 14152z
_cod_original_sg_symbol_H-M 'P 21/n'
_cod_database_code 7124660
_shelx_space_group_comment
;
The symmetry employed for this shelxl refinement is uniquely defined
by the following loop, which should always be used as a source of
symmetry information in preference to the above space-group names.
They are only intended as comments.
;
_shelx_estimated_absorpt_t_min 0.6334
_shelx_estimated_absorpt_t_max 0.7538
_shelxl_version_number 2014/6

loop_
_space_group_symop_operation_xyz
'x, y, z'
'-x+1/2, y+1/2, -z+1/2'
'-x, -y, -z'
'x-1/2, -y-1/2, z-1/2'

loop_
_atom_site_label
_atom_site_type_symbol
_atom_site_fract_x
_atom_site_fract_y
_atom_site_fract_z
_atom_site_U_iso_or_equiv
_atom_site_adp_type
_atom_site_occupancy
_atom_site_site_symmetry_order
_atom_site_calc_flag
F1 F 0.76865(13) 0.12203(18) 0.44847(10) 0.0552(5) Uani 1 1 d
F2 F 0.65586(15) -0.02215(19) 0.49957(11) 0.0617(6) Uani 1 1 d
F3 F 0.53432(15) 0.0649(2) 0.57633(11) 0.0649(6) Uani 1 1 d
F4 F 0.52666(13) 0.29733(19) 0.60913(10) 0.0557(5) Uani 1 1 d
F7 F 0.80700(13) 0.8662(2) 0.63862(10) 0.0565(5) Uani 1 1 d
F8 F 0.88659(14) 1.0247(2) 0.56163(11) 0.0635(6) Uani 1 1 d
F9 F 0.90707(15) 0.99177(19) 0.42478(11) 0.0629(6) Uani 1 1 d
F10 F 0.84974(16) 0.79751(19) 0.36094(10) 0.0647(6) Uani 1 1 d
F20 F 0.63750(14) 0.39951(19) 0.71566(9) 0.0560(5) Uani 1 1 d
F21 F 0.52532(16) 0.5024(2) 0.79891(10) 0.0674(6) Uani 1 1 d
F22 F 0.42300(14) 0.6689(2) 0.74448(12) 0.0700(7) Uani 1 1 d
F23 F 0.43132(13) 0.7305(2) 0.60879(12) 0.0692(7) Uani 1 1 d
F24 F 0.54200(13) 0.6283(2) 0.52627(9) 0.0578(6) Uani 1 1 d
F26 F 0.82284(15) 0.5276(2) 0.67692(12) 0.0697(7) Uani 1 1 d
F27 F 0.80621(19) 0.5586(3) 0.81559(12) 0.0879(9) Uani 1 1 d
F28 F 0.69464(18) 0.7147(3) 0.86452(10) 0.0820(8) Uani 1 1 d
F29 F 0.60049(14) 0.8368(2) 0.77419(11) 0.0674(7) Uani 1 1 d
F30 F 0.62431(12) 0.81819(18) 0.63555(10) 0.0508(5) Uani 1 1 d
F32 F 0.94855(12) 0.5925(2) 0.37728(11) 0.0574(5) Uani 1 1 d
F33 F 0.97073(15) 0.5441(2) 0.24031(12) 0.0770(7) Uani 1 1 d
F34 F 0.84333(18) 0.5048(2) 0.15589(11) 0.0765(7) Uani 1 1 d
F35 F 0.69340(15) 0.5084(2) 0.20865(10) 0.0651(6) Uani 1 1 d
F36 F 0.67021(12) 0.5456(2) 0.34576(10) 0.0553(5) Uani 1 1 d
F38 F 0.91802(14) 0.3948(2) 0.51273(12) 0.0661(6) Uani 1 1 d
F39 F 1.04660(14) 0.3418(3) 0.43558(17) 0.0891(9) Uani 1 1 d
F40 F 1.02756(16) 0.2592(2) 0.30290(17) 0.0914(9) Uani 1 1 d
F41 F 0.87804(17) 0.2273(2) 0.24980(12) 0.0760(7) Uani 1 1 d
F42 F 0.74810(13) 0.27587(19) 0.32875(9) 0.0533(5) Uani 1 1 d
C1 C 0.7099(2) 0.1702(3) 0.48740(15) 0.0445(8) Uani 1 1 d
C2 C 0.6542(2) 0.0958(3) 0.51282(17) 0.0501(8) Uani 1 1 d
C3 C 0.5909(2) 0.1415(3) 0.55388(17) 0.0498(8) Uani 1 1 d
C4 C 0.5888(2) 0.2595(3) 0.57012(16) 0.0470(8) Uani 1 1 d
C5 C 0.65503(19) 0.4609(3) 0.57160(14) 0.0395(7) Uani 1 1 d
C6 C 0.73805(19) 0.6511(3) 0.57658(14) 0.0391(7) Uani 1 1 d
C7 C 0.8165(2) 0.8426(3) 0.57035(16) 0.0448(8) Uani 1 1 d
C8 C 0.8575(2) 0.9239(3) 0.53283(18) 0.0484(8) Uani 1 1 d
C9 C 0.8689(2) 0.9060(3) 0.46081(18) 0.0507(9) Uani 1 1 d
C10 C 0.8406(2) 0.8061(3) 0.42982(17) 0.0497(8) Uani 1 1 d
C11 C 0.7924(2) 0.5956(3) 0.44142(15) 0.0426(7) Uani 1 1 d
C12 C 0.7602(2) 0.3788(3) 0.46694(15) 0.0405(7) Uani 1 1 d
C13 C 0.7094(2) 0.2974(3) 0.50001(14) 0.0398(7) Uani 1 1 d
C14 C 0.6491(2) 0.3426(3) 0.54774(15) 0.0419(7) Uani 1 1 d
C15 C 0.75672(19) 0.5039(3) 0.48270(14) 0.0380(7) Uani 1 1 d
C16 C 0.71520(19) 0.5398(3) 0.54508(14) 0.0385(7) Uani 1 1 d
C17 C 0.8047(2) 0.7098(3) 0.46801(15) 0.0423(7) Uani 1 1 d
C18 C 0.78531(19) 0.7337(3) 0.54081(15) 0.0404(7) Uani 1 1 d
C19 C 0.5935(2) 0.5119(3) 0.61923(15) 0.0424(7) Uani 1 1 d
C20 C 0.5867(2) 0.4803(3) 0.68892(16) 0.0452(8) Uani 1 1 d
C21 C 0.5291(2) 0.5320(3) 0.73126(16) 0.0507(9) Uani 1 1 d
C22 C 0.4772(2) 0.6154(4) 0.70353(19) 0.0530(9) Uani 1 1 d
C23 C 0.4816(2) 0.6472(4) 0.63472(18) 0.0509(8) Uani 1 1 d
C24 C 0.5389(2) 0.5949(3) 0.59344(16) 0.0465(8) Uani 1 1 d
C25 C 0.7224(2) 0.6693(3) 0.65260(14) 0.0399(7) Uani 1 1 d
C26 C 0.7683(2) 0.6049(3) 0.70020(17) 0.0509(8) Uani 1 1 d
C27 C 0.7598(3) 0.6208(4) 0.77131(17) 0.0585(10) Uani 1 1 d
C28 C 0.7042(3) 0.6998(4) 0.79542(16) 0.0571(10) Uani 1 1 d
C29 C 0.6575(2) 0.7643(3) 0.75029(17) 0.0498(9) Uani 1 1 d
C30 C 0.6678(2) 0.7509(3) 0.67914(15) 0.0417(7) Uani 1 1 d
C31 C 0.8088(2) 0.5692(3) 0.36582(15) 0.0427(7) Uani 1 1 d
C32 C 0.8849(2) 0.5692(3) 0.33674(17) 0.0471(8) Uani 1 1 d
C33 C 0.8966(2) 0.5461(3) 0.26652(18) 0.0540(9) Uani 1 1 d
C34 C 0.8324(3) 0.5260(3) 0.22418(16) 0.0552(10) Uani 1 1 d
C35 C 0.7561(3) 0.5269(3) 0.25050(17) 0.0526(9) Uani 1 1 d
C36 C 0.7453(2) 0.5475(3) 0.32121(16) 0.0455(8) Uani 1 1 d
C37 C 0.8286(2) 0.3375(3) 0.42264(16) 0.0431(7) Uani 1 1 d
C38 C 0.9063(2) 0.3515(4) 0.4486(2) 0.0537(9) Uani 1 1 d
C39 C 0.9727(2) 0.3240(4) 0.4092(2) 0.0645(11) Uani 1 1 d
C40 C 0.9633(3) 0.2814(4) 0.3427(2) 0.0643(11) Uani 1 1 d
C41 C 0.8876(3) 0.2645(3) 0.3157(2) 0.0586(10) Uani 1 1 d
C42 C 0.8217(2) 0.2916(3) 0.35563(17) 0.0460(8) Uani 1 1 d

loop_
_atom_site_aniso_label
_atom_site_aniso_U_11
_atom_site_aniso_U_22
_atom_site_aniso_U_33
_atom_site_aniso_U_23
_atom_site_aniso_U_13
_atom_site_aniso_U_12
F1 0.0645(14) 0.0518(11) 0.0496(11) 0.0030(9) 0.0134(9) 0.0164(10)
F2 0.0825(16) 0.0480(12) 0.0546(12) 0.0044(9) 0.0109(11) 0.0048(11)
F3 0.0748(16) 0.0636(14) 0.0564(12) 0.0016(10) 0.0133(11) -0.0115(12)
F4 0.0543(12) 0.0668(13) 0.0459(10) -0.0055(9) 0.0158(9) -0.0042(10)
F7 0.0634(13) 0.0677(13) 0.0386(9) -0.0109(9) 0.0101(9) -0.0083(11)
F8 0.0692(15) 0.0646(14) 0.0568(12) -0.0094(10) 0.0127(11) -0.0071(11)
F9 0.0773(16) 0.0526(12) 0.0589(12) 0.0052(9) 0.0267(11) 0.0045(11)
F10 0.0994(18) 0.0551(12) 0.0397(10) 0.0049(9) 0.0252(11) 0.0072(12)
F20 0.0725(14) 0.0624(13) 0.0332(9) 0.0074(8) 0.0040(9) 0.0078(11)
F21 0.0946(18) 0.0737(15) 0.0340(10) 0.0016(9) 0.0240(10) -0.0055(13)
F22 0.0624(14) 0.0817(16) 0.0661(13) -0.0144(12) 0.0349(11) 0.0030(12)
F23 0.0496(13) 0.0930(17) 0.0651(13) -0.0035(12) 0.0030(10) 0.0281(12)
F24 0.0534(12) 0.0855(15) 0.0345(9) 0.0068(9) 0.0012(8) 0.0241(11)
F26 0.0750(16) 0.0713(15) 0.0627(13) 0.0016(11) -0.0162(11) 0.0308(13)
F27 0.120(2) 0.0912(19) 0.0522(13) 0.0225(13) -0.0380(14) -0.0048(17)
F28 0.117(2) 0.1019(19) 0.0268(9) -0.0084(10) 0.0066(11) -0.0413(17)
F29 0.0647(14) 0.0767(15) 0.0611(12) -0.0305(11) 0.0276(11) -0.0146(12)
F30 0.0471(11) 0.0563(11) 0.0490(10) -0.0017(9) 0.0052(9) 0.0138(9)
F32 0.0472(12) 0.0701(14) 0.0549(11) -0.0102(10) 0.0082(9) 0.0016(10)
F33 0.0719(16) 0.0939(18) 0.0655(14) -0.0140(13) 0.0367(12) -0.0031(14)
F34 0.111(2) 0.0840(17) 0.0350(10) -0.0113(10) 0.0183(11) -0.0030(15)
F35 0.0838(17) 0.0698(14) 0.0415(11) 0.0002(9) -0.0135(10) -0.0088(12)
F36 0.0470(12) 0.0743(14) 0.0446(10) 0.0065(9) 0.0012(9) 0.0028(10)
F38 0.0555(13) 0.0806(16) 0.0621(13) -0.0115(11) -0.0165(10) 0.0184(12)
F39 0.0404(13) 0.0916(19) 0.135(2) -0.0114(17) -0.0051(14) 0.0193(13)
F40 0.0687(17) 0.0763(17) 0.130(2) -0.0207(16) 0.0550(16) 0.0099(14)
F41 0.103(2) 0.0676(14) 0.0577(13) -0.0221(11) 0.0395(13) -0.0119(13)
F42 0.0597(13) 0.0620(12) 0.0381(9) -0.0048(8) 0.0040(9) -0.0031(10)
C1 0.050(2) 0.0496(19) 0.0334(14) 0.0013(13) 0.0018(13) 0.0119(16)
C2 0.066(2) 0.0463(19) 0.0384(16) 0.0054(14) 0.0002(16) 0.0051(17)
C3 0.055(2) 0.054(2) 0.0403(16) 0.0055(14) 0.0049(15) -0.0034(17)
C4 0.048(2) 0.060(2) 0.0325(15) -0.0006(14) 0.0063(13) 0.0033(16)
C5 0.0373(17) 0.0548(19) 0.0262(13) 0.0025(12) 0.0012(11) 0.0081(14)
C6 0.0390(17) 0.0493(18) 0.0291(13) -0.0003(12) 0.0033(12) 0.0128(14)
C7 0.0430(19) 0.055(2) 0.0366(15) -0.0035(14) 0.0047(13) 0.0097(15)
C8 0.048(2) 0.0480(19) 0.0491(18) -0.0065(15) 0.0054(15) 0.0061(16)
C9 0.059(2) 0.0452(19) 0.0478(18) 0.0046(15) 0.0158(16) 0.0079(16)
C10 0.059(2) 0.054(2) 0.0366(15) 0.0021(14) 0.0138(15) 0.0147(17)
C11 0.0421(18) 0.0549(19) 0.0308(14) -0.0014(13) 0.0054(12) 0.0118(15)
C12 0.0402(18) 0.0513(18) 0.0300(13) -0.0003(12) 0.0012(12) 0.0108(14)
C13 0.0411(18) 0.0490(18) 0.0294(13) 0.0014(12) -0.0013(12) 0.0087(14)
C14 0.0442(19) 0.0530(19) 0.0285(13) 0.0039(13) 0.0004(12) 0.0082(15)
C15 0.0356(16) 0.0516(18) 0.0267(13) 0.0003(12) 0.0012(11) 0.0092(14)
C16 0.0375(17) 0.0500(18) 0.0279(13) 0.0024(12) -0.0001(12) 0.0142(14)
C17 0.0437(19) 0.0511(19) 0.0322(14) 0.0003(13) 0.0044(13) 0.0114(15)
C18 0.0378(17) 0.0502(18) 0.0331(14) -0.0002(12) 0.0029(12) 0.0145(14)
C19 0.0412(18) 0.0536(19) 0.0323(14) -0.0033(13) 0.0052(13) 0.0010(15)
C20 0.052(2) 0.0510(19) 0.0326(15) 0.0014(13) 0.0038(14) 0.0016(16)
C21 0.060(2) 0.062(2) 0.0294(15) -0.0035(14) 0.0121(14) -0.0100(18)
C22 0.044(2) 0.066(2) 0.0493(18) -0.0123(17) 0.0174(15) -0.0033(17)
C23 0.0380(19) 0.067(2) 0.0475(18) -0.0011(16) 0.0023(14) 0.0088(17)
C24 0.0419(19) 0.064(2) 0.0332(15) -0.0002(14) 0.0034(13) 0.0056(16)
C25 0.0457(19) 0.0455(17) 0.0285(13) 0.0008(12) 0.0020(12) 0.0049(14)
C26 0.060(2) 0.051(2) 0.0414(17) 0.0012(14) -0.0058(15) 0.0037(17)
C27 0.078(3) 0.062(2) 0.0348(16) 0.0107(16) -0.0143(17) -0.010(2)
C28 0.081(3) 0.065(2) 0.0253(14) -0.0020(15) 0.0027(16) -0.024(2)
C29 0.056(2) 0.053(2) 0.0406(17) -0.0127(15) 0.0160(15) -0.0158(17)
C30 0.0442(19) 0.0476(18) 0.0335(14) -0.0014(13) 0.0052(13) -0.0008(14)
C31 0.049(2) 0.0479(18) 0.0315(14) -0.0013(12) 0.0078(13) 0.0031(15)
C32 0.048(2) 0.054(2) 0.0403(16) -0.0037(14) 0.0077(14) -0.0010(16)
C33 0.059(2) 0.058(2) 0.0456(18) -0.0032(16) 0.0222(17) 0.0010(18)
C34 0.082(3) 0.054(2) 0.0300(15) -0.0048(14) 0.0126(17) -0.0051(19)
C35 0.070(3) 0.051(2) 0.0365(16) 0.0018(14) -0.0025(16) -0.0012(18)
C36 0.050(2) 0.0504(19) 0.0363(15) 0.0049(13) 0.0070(14) 0.0026(16)
C37 0.0405(18) 0.0476(18) 0.0411(16) -0.0010(13) 0.0065(13) 0.0121(14)
C38 0.046(2) 0.057(2) 0.058(2) -0.0051(16) -0.0027(16) 0.0167(17)
C39 0.039(2) 0.062(2) 0.092(3) -0.005(2) 0.005(2) 0.0123(18)
C40 0.051(2) 0.055(2) 0.087(3) -0.014(2) 0.025(2) 0.0113(19)
C41 0.073(3) 0.047(2) 0.056(2) -0.0104(16) 0.027(2) 0.0006(18)
C42 0.049(2) 0.0469(18) 0.0424(16) -0.0051(14) 0.0087(15) 0.0021(15)

loop_
_atom_type_symbol
_atom_type_description
_atom_type_scat_dispersion_real
_atom_type_scat_dispersion_imag
_atom_type_scat_source
C C 0.0181 0.0091 'International Tables Vol C Tables 4.2.6.8 and 6.1.1.4'
F F 0.0727 0.0534 'International Tables Vol C Tables 4.2.6.8 and 6.1.1.4'

loop_
_geom_angle_atom_site_label_1
_geom_angle_atom_site_label_2
_geom_angle_atom_site_label_3
_geom_angle
C2 C1 F1 117.5(3)
C2 C1 C13 123.1(3)
F1 C1 C13 119.4(3)
C1 C2 F2 121.7(3)
C1 C2 C3 120.0(3)
F2 C2 C3 118.4(3)
F3 C3 C4 121.7(3)
F3 C3 C2 118.4(3)
C4 C3 C2 119.9(3)
F4 C4 C3 116.9(3)
F4 C4 C14 120.3(3)
C3 C4 C14 122.7(3)
C14 C5 C16 120.8(3)
C14 C5 C19 120.9(3)
C16 C5 C19 118.0(3)
C18 C6 C16 121.0(3)
C18 C6 C25 119.4(3)
C16 C6 C25 118.8(3)
C8 C7 F7 116.8(3)
C8 C7 C18 122.8(3)
F7 C7 C18 120.4(3)
F8 C8 C7 121.8(3)
F8 C8 C9 118.1(3)
C7 C8 C9 120.0(3)
F9 C9 C10 121.8(3)
F9 C9 C8 118.1(3)
C10 C9 C8 120.0(3)
F10 C10 C9 117.1(3)
F10 C10 C17 120.1(3)
C9 C10 C17 122.7(3)
C17 C11 C15 121.1(3)
C17 C11 C31 120.5(3)
C15 C11 C31 118.2(3)
C13 C12 C15 120.9(3)
C13 C12 C37 121.5(3)
C15 C12 C37 116.9(3)
C12 C13 C1 124.1(3)
C12 C13 C14 118.9(3)
C1 C13 C14 116.9(3)
C5 C14 C4 124.0(3)
C5 C14 C13 119.0(3)
C4 C14 C13 116.9(3)
C11 C15 C12 124.5(3)
C11 C15 C16 117.7(3)
C12 C15 C16 117.8(3)
C5 C16 C6 124.7(3)
C5 C16 C15 117.7(3)
C6 C16 C15 117.6(3)
C11 C17 C10 124.2(3)
C11 C17 C18 119.2(3)
C10 C17 C18 116.5(3)
C6 C18 C7 124.6(3)
C6 C18 C17 118.5(3)
C7 C18 C17 116.8(3)
C24 C19 C20 117.2(3)
C24 C19 C5 119.2(3)
C20 C19 C5 123.7(3)
F20 C20 C21 119.6(3)
F20 C20 C19 119.1(3)
C21 C20 C19 121.3(3)
F21 C21 C22 120.6(3)
F21 C21 C20 120.0(3)
C22 C21 C20 119.3(3)
F22 C22 C23 119.3(4)
F22 C22 C21 119.9(3)
C23 C22 C21 120.8(3)
F23 C23 C22 120.0(3)
F23 C23 C24 120.9(3)
C22 C23 C24 119.1(3)
F24 C24 C23 117.7(3)
F24 C24 C19 120.0(3)
C23 C24 C19 122.3(3)
C30 C25 C26 117.3(3)
C30 C25 C6 124.4(3)
C26 C25 C6 118.2(3)
F26 C26 C27 119.1(3)
F26 C26 C25 119.3(3)
C27 C26 C25 121.6(4)
F27 C27 C28 120.8(3)
F27 C27 C26 119.8(4)
C28 C27 C26 119.4(3)
F28 C28 C27 119.9(4)
F28 C28 C29 119.3(4)
C27 C28 C29 120.8(3)
F29 C29 C28 120.5(3)
F29 C29 C30 119.8(4)
C28 C29 C30 119.7(3)
F30 C30 C25 119.6(3)
F30 C30 C29 119.2(3)
C25 C30 C29 121.2(3)
C36 C31 C32 116.8(3)
C36 C31 C11 119.4(3)
C32 C31 C11 123.8(3)
F32 C32 C33 119.2(3)
F32 C32 C31 119.3(3)
C33 C32 C31 121.5(3)
F33 C33 C34 119.9(3)
F33 C33 C32 120.2(4)
C34 C33 C32 119.9(3)
F34 C34 C33 120.2(4)
F34 C34 C35 119.3(4)
C33 C34 C35 120.5(3)
F35 C35 C34 120.3(3)
F35 C35 C36 120.7(4)
C34 C35 C36 119.1(4)
F36 C36 C31 120.0(3)
F36 C36 C35 117.8(3)
C31 C36 C35 122.2(3)
C42 C37 C38 116.5(3)
C42 C37 C12 125.3(3)
C38 C37 C12 118.1(3)
F38 C38 C39 118.1(4)
F38 C38 C37 120.1(3)
C39 C38 C37 121.8(4)
F39 C39 C40 120.1(4)
F39 C39 C38 119.9(4)
C40 C39 C38 120.0(4)
F40 C40 C39 120.4(4)
F40 C40 C41 119.6(4)
C39 C40 C41 119.9(3)
F41 C41 C40 120.3(3)
F41 C41 C42 120.0(4)
C40 C41 C42 119.6(4)
F42 C42 C41 119.3(3)
F42 C42 C37 118.5(3)
C41 C42 C37 122.2(4)

loop_
_geom_bond_atom_site_label_1
_geom_bond_atom_site_label_2
_geom_bond_distance
F1 C1 1.345(4)
F2 C2 1.339(4)
F3 C3 1.344(4)
F4 C4 1.347(4)
F7 C7 1.346(4)
F8 C8 1.343(4)
F9 C9 1.341(4)
F10 C10 1.335(4)
F20 C20 1.338(4)
F21 C21 1.341(4)
F22 C22 1.339(4)
F23 C23 1.345(4)
F24 C24 1.343(4)
F26 C26 1.331(4)
F27 C27 1.341(4)
F28 C28 1.347(4)
F29 C29 1.331(4)
F30 C30 1.336(4)
F32 C32 1.338(4)
F33 C33 1.336(4)
F34 C34 1.345(4)
F35 C35 1.332(4)
F36 C36 1.339(4)
F38 C38 1.336(4)
F39 C39 1.345(5)
F40 C40 1.341(4)
F41 C41 1.341(4)
F42 C42 1.340(4)
C1 C2 1.338(5)
C1 C13 1.439(5)
C2 C3 1.415(5)
C3 C4 1.352(5)
C4 C14 1.435(5)
C5 C14 1.399(5)
C5 C16 1.429(5)
C5 C19 1.489(4)
C6 C18 1.394(5)
C6 C16 1.432(5)
C6 C25 1.497(4)
C7 C8 1.345(5)
C7 C18 1.436(5)
C8 C9 1.410(5)
C9 C10 1.347(5)
C10 C17 1.432(5)
C11 C17 1.386(5)
C11 C15 1.425(5)
C11 C31 1.507(4)
C12 C13 1.395(5)
C12 C15 1.428(5)
C12 C37 1.497(4)
C13 C14 1.453(4)
C15 C16 1.442(4)
C17 C18 1.460(4)
C19 C24 1.388(5)
C19 C20 1.388(4)
C20 C21 1.385(5)
C21 C22 1.375(6)
C22 C23 1.370(5)
C23 C24 1.373(5)
C25 C30 1.384(4)
C25 C26 1.390(5)
C26 C27 1.384(5)
C27 C28 1.360(6)
C28 C29 1.367(6)
C29 C30 1.385(4)
C31 C36 1.379(5)
C31 C32 1.388(5)
C32 C33 1.387(5)
C33 C34 1.359(6)
C34 C35 1.370(6)
C35 C36 1.389(5)
C37 C42 1.389(5)
C37 C38 1.394(5)
C38 C39 1.376(5)
C39 C40 1.371(6)
C40 C41 1.375(6)
C41 C42 1.376(5)

loop_
_geom_torsion_atom_site_label_1
_geom_torsion_atom_site_label_2
_geom_torsion_atom_site_label_3
_geom_torsion_atom_site_label_4
_geom_torsion
F1 C1 C2 F2 -0.8(5)
C13 C1 C2 F2 179.3(3)
F1 C1 C2 C3 -179.7(3)
C13 C1 C2 C3 0.4(5)
C1 C2 C3 F3 177.5(3)
F2 C2 C3 F3 -1.5(5)
C1 C2 C3 C4 -3.1(5)
F2 C2 C3 C4 177.9(3)
F3 C3 C4 F4 -0.9(5)
C2 C3 C4 F4 179.8(3)
F3 C3 C4 C14 178.9(3)
C2 C3 C4 C14 -0.4(5)
F7 C7 C8 F8 -1.0(5)
C18 C7 C8 F8 -179.5(3)
F7 C7 C8 C9 -179.2(3)
C18 C7 C8 C9 2.3(5)
F8 C8 C9 F9 -1.1(5)
C7 C8 C9 F9 177.1(3)
F8 C8 C9 C10 -179.9(3)
C7 C8 C9 C10 -1.7(6)
F9 C9 C10 F10 -2.1(5)
C8 C9 C10 F10 176.7(3)
F9 C9 C10 C17 175.5(3)
C8 C9 C10 C17 -5.7(6)
C15 C12 C13 C1 -179.4(3)
C37 C12 C13 C1 -9.3(5)
C15 C12 C13 C14 3.9(4)
C37 C12 C13 C14 174.0(3)
C2 C1 C13 C12 -171.2(3)
F1 C1 C13 C12 8.9(5)
C2 C1 C13 C14 5.6(5)
F1 C1 C13 C14 -174.3(3)
C16 C5 C14 C4 -177.8(3)
C19 C5 C14 C4 -4.6(5)
C16 C5 C14 C13 5.4(4)
C19 C5 C14 C13 178.5(3)
F4 C4 C14 C5 9.3(5)
C3 C4 C14 C5 -170.6(3)
F4 C4 C14 C13 -173.8(3)
C3 C4 C14 C13 6.3(5)
C12 C13 C14 C5 -14.6(4)
C1 C13 C14 C5 168.5(3)
C12 C13 C14 C4 168.4(3)
C1 C13 C14 C4 -8.6(4)
C17 C11 C15 C12 -163.3(3)
C31 C11 C15 C12 22.7(5)
C17 C11 C15 C16 15.9(5)
C31 C11 C15 C16 -158.1(3)
C13 C12 C15 C11 -165.2(3)
C37 C12 C15 C11 24.2(5)
C13 C12 C15 C16 15.6(4)
C37 C12 C15 C16 -155.0(3)
C14 C5 C16 C6 -165.0(3)
C19 C5 C16 C6 21.7(4)
C14 C5 C16 C15 14.1(4)
C19 C5 C16 C15 -159.3(3)
C18 C6 C16 C5 -167.2(3)
C25 C6 C16 C5 23.0(5)
C18 C6 C16 C15 13.7(4)
C25 C6 C16 C15 -156.1(3)
C11 C15 C16 C5 156.4(3)
C12 C15 C16 C5 -24.4(4)
C11 C15 C16 C6 -24.5(4)
C12 C15 C16 C6 154.7(3)
C15 C11 C17 C10 179.6(3)
C31 C11 C17 C10 -6.6(5)
C15 C11 C17 C18 3.8(5)
C31 C11 C17 C18 177.7(3)
F10 C10 C17 C11 13.5(5)
C9 C10 C17 C11 -164.0(4)
F10 C10 C17 C18 -170.6(3)
C9 C10 C17 C18 11.9(5)
C16 C6 C18 C7 -174.6(3)
C25 C6 C18 C7 -4.8(5)
C16 C6 C18 C17 5.8(4)
C25 C6 C18 C17 175.6(3)
C8 C7 C18 C6 -175.5(3)
F7 C7 C18 C6 6.0(5)
C8 C7 C18 C17 4.1(5)
F7 C7 C18 C17 -174.4(3)
C11 C17 C18 C6 -14.9(5)
C10 C17 C18 C6 169.0(3)
C11 C17 C18 C7 165.5(3)
C10 C17 C18 C7 -10.6(4)
C14 C5 C19 C24 -106.8(4)
C16 C5 C19 C24 66.6(4)
C14 C5 C19 C20 72.6(4)
C16 C5 C19 C20 -114.0(4)
C24 C19 C20 F20 179.2(3)
C5 C19 C20 F20 -0.2(5)
C24 C19 C20 C21 -1.7(5)
C5 C19 C20 C21 179.0(3)
F20 C20 C21 F21 1.1(5)
C19 C20 C21 F21 -178.1(3)
F20 C20 C21 C22 179.8(3)
C19 C20 C21 C22 0.6(6)
F21 C21 C22 F22 0.9(6)
C20 C21 C22 F22 -177.8(3)
F21 C21 C22 C23 179.0(4)
C20 C21 C22 C23 0.3(6)
F22 C22 C23 F23 -0.7(6)
C21 C22 C23 F23 -178.8(3)
F22 C22 C23 C24 178.0(3)
C21 C22 C23 C24 -0.2(6)
F23 C23 C24 F24 -1.1(6)
C22 C23 C24 F24 -179.7(3)
F23 C23 C24 C19 177.7(3)
C22 C23 C24 C19 -1.0(6)
C20 C19 C24 F24 -179.4(3)
C5 C19 C24 F24 0.0(5)
C20 C19 C24 C23 1.8(6)
C5 C19 C24 C23 -178.7(3)
C18 C6 C25 C30 77.3(4)
C16 C6 C25 C30 -112.7(4)
C18 C6 C25 C26 -99.2(4)
C16 C6 C25 C26 70.8(4)
C30 C25 C26 F26 -178.4(3)
C6 C25 C26 F26 -1.6(5)
C30 C25 C26 C27 0.3(6)
C6 C25 C26 C27 177.1(4)
F26 C26 C27 F27 -0.1(6)
C25 C26 C27 F27 -178.8(3)
F26 C26 C27 C28 179.9(4)
C25 C26 C27 C28 1.2(6)
F27 C27 C28 F28 -0.9(6)
C26 C27 C28 F28 179.1(3)
F27 C27 C28 C29 179.2(4)
C26 C27 C28 C29 -0.8(6)
F28 C28 C29 F29 -3.3(5)
C27 C28 C29 F29 176.6(3)
F28 C28 C29 C30 179.0(3)
C27 C28 C29 C30 -1.2(6)
C26 C25 C30 F30 177.6(3)
C6 C25 C30 F30 1.1(5)
C26 C25 C30 C29 -2.3(5)
C6 C25 C30 C29 -178.9(3)
F29 C29 C30 F30 5.1(5)
C28 C29 C30 F30 -177.1(3)
F29 C29 C30 C25 -175.0(3)
C28 C29 C30 C25 2.8(5)
C17 C11 C31 C36 -109.7(4)
C15 C11 C31 C36 64.3(4)
C17 C11 C31 C32 68.0(5)
C15 C11 C31 C32 -118.0(4)
C36 C31 C32 F32 178.5(3)
C11 C31 C32 F32 0.7(5)
C36 C31 C32 C33 -1.2(5)
C11 C31 C32 C33 -179.0(3)
F32 C32 C33 F33 1.8(5)
C31 C32 C33 F33 -178.6(3)
F32 C32 C33 C34 -177.9(3)
C31 C32 C33 C34 1.8(6)
F33 C33 C34 F34 -0.4(6)
C32 C33 C34 F34 179.3(3)
F33 C33 C34 C35 179.5(3)
C32 C33 C34 C35 -0.8(6)
F34 C34 C35 F35 -0.8(6)
C33 C34 C35 F35 179.3(3)
F34 C34 C35 C36 179.3(3)
C33 C34 C35 C36 -0.6(6)
C32 C31 C36 F36 179.7(3)
C11 C31 C36 F36 -2.5(5)
C32 C31 C36 C35 -0.2(5)
C11 C31 C36 C35 177.6(3)
F35 C35 C36 F36 1.3(5)
C34 C35 C36 F36 -178.8(3)
F35 C35 C36 C31 -178.8(3)
C34 C35 C36 C31 1.1(6)
C13 C12 C37 C42 75.9(4)
C15 C12 C37 C42 -113.6(4)
C13 C12 C37 C38 -107.7(4)
C15 C12 C37 C38 62.8(4)
C42 C37 C38 F38 -179.8(3)
C12 C37 C38 F38 3.5(5)
C42 C37 C38 C39 1.5(6)
C12 C37 C38 C39 -175.2(4)
F38 C38 C39 F39 -0.5(6)
C37 C38 C39 F39 178.2(4)
F38 C38 C39 C40 -178.8(4)
C37 C38 C39 C40 -0.1(7)
F39 C39 C40 F40 -1.2(7)
C38 C39 C40 F40 177.2(4)
F39 C39 C40 C41 -179.3(4)
C38 C39 C40 C41 -1.0(7)
F40 C40 C41 F41 -0.7(6)
C39 C40 C41 F41 177.4(4)
F40 C40 C41 C42 -177.6(4)
C39 C40 C41 C42 0.6(6)
F41 C41 C42 F42 2.6(5)
C40 C41 C42 F42 179.4(3)
F41 C41 C42 C37 -175.9(3)
C40 C41 C42 C37 0.9(6)
C38 C37 C42 F42 179.5(3)
C12 C37 C42 F42 -4.0(5)
C38 C37 C42 C41 -1.9(5)
C12 C37 C42 C41 174.5(3)
